data_1509012
loop_
_publ_author_name
'Nowotny, H.'

_publ_section_title
;
 Die Kristallstrukturen von Zn9 Th, Cd2 Ca und (Ag, Mg)2 Ca
;
_journal_name_full 'Zeitschrift fuer Metallkunde'
_journal_page_first 31
_journal_page_last 34
_journal_volume 37
_journal_year 1946
_chemical_formula_sum 'Ag0.66 Ca Mg1.34'
_chemical_name_systematic 'Silver calcium magnesium (0.66/1.34/1)'
_space_group_IT_number 194
_symmetry_space_group_name_Hall '-P 6c 2c'
_symmetry_space_group_name_H-M 'P 63/m m c'
_cell_angle_alpha 90
_cell_angle_beta 90
_cell_angle_gamma 120
_cell_formula_units_Z 4
_cell_length_a 6.19
_cell_length_b 6.19
_cell_length_c 10.085
_cell_volume 334.648
_citation_journal_id_ASTM ZEMTAE
_cod_data_source_file silver0-1_139.cif
_cod_data_source_block Ag0.66Ca1Mg1.34
_cod_original_cell_volume 334.6477
_cod_original_formula_sum 'Ag0.66 Ca1 Mg1.34'
_cod_database_code 1509012

loop_
_symmetry_equiv_pos_as_xyz
x,y,z
x-y,x,z+1/2
-y,x-y,z
-x,-y,z+1/2
-x+y,-x,z
y,-x+y,z+1/2
-y,-x,-z+1/2
x-y,-y,-z
x,x-y,-z+1/2
y,x,-z
-x+y,y,-z+1/2
-x,-x+y,-z
-x,-y,-z
-x+y,-x,-z-1/2
y,-x+y,-z
x,y,-z-1/2
x-y,x,-z
-y,x-y,-z-1/2
y,x,z-1/2
-x+y,y,z
-x,-x+y,z-1/2
-y,-x,z
x-y,-y,z-1/2
x,x-y,z

loop_
_atom_site_label
_atom_site_type_symbol
_atom_site_fract_x
_atom_site_fract_y
_atom_site_fract_z
_atom_site_occupancy
Ca1 Ca 0.3333 0.6667 0.062 1
Mg1 Mg 0 0 0 0.67
Ag1 Ag 0 0 0 0.33
Mg2 Mg 0.83 0.66 0.25 0.67
Ag2 Ag 0.83 0.66 0.25 0.33
